data_1501600
loop_
_publ_author_name
'Lalibert\'e, Dominic'
'Maris, Thierry'
'Sirois, Ariane'
'Wuest, James D.'

_publ_section_title
;
 Molecular Tectonics. Dendritic Construction of Porous Hydrogen-Bonded
 Networks
;
_journal_coden_ASTM ORLEF7
_journal_issue 25
_journal_name_full 'Organic Letters'
_journal_page_first 4787
_journal_page_last 4790
_journal_paper_doi 10.1021/ol035712j
_journal_volume 5
_journal_year 2003
_chemical_compound_source 'Synthesized by the authors. See text'
_chemical_formula_moiety 'C64 H64 N30 O7, 4(C2 H6 S O), 16(C4 H8 O2)'
_chemical_formula_sum 'C136 H216 N30 O43 S4'
_chemical_formula_weight 3087.63
_space_group_IT_number 13
_symmetry_cell_setting monoclinic
_symmetry_space_group_name_Hall '-P 2yc'
_symmetry_space_group_name_H-M 'P 1 2/c 1'
_atom_sites_solution_hydrogens geom
_atom_sites_solution_primary direct
_atom_sites_solution_secondary difmap
_audit_creation_method SHELXL-97
_cell_angle_alpha 90.00
_cell_angle_beta 90.759(3)
_cell_angle_gamma 90.00
_cell_formula_units_Z 2
_cell_length_a 19.7580(12)
_cell_length_b 10.8646(7)
_cell_length_c 36.649(2)
_cell_measurement_reflns_used 14567
_cell_measurement_temperature 223(2)
_cell_measurement_theta_max 58.31
_cell_measurement_theta_min 2.24
_cell_volume 7866.5(8)
_computing_cell_refinement 'SMART (Bruker, 1999)'
_computing_data_collection 'SMART (Bruker, 1999)'
_computing_data_reduction 'SAINT (Bruker, 1999)'
_computing_molecular_graphics 'XP (Bruker, 1999)'
_computing_publication_material 'UdMX (local program)'
_computing_structure_refinement 'SHELXL97 (Sheldrick, 1997)'
_computing_structure_solution 'SHELXS97 (Sheldrick, 1997)'
_diffrn_ambient_temperature 223(2)
_diffrn_detector_area_resol_mean 5.5
_diffrn_measured_fraction_theta_full 0.893
_diffrn_measured_fraction_theta_max 0.893
_diffrn_measurement_device_type 'Bruker AXS Smart 2K/Platform'
_diffrn_measurement_method \w
_diffrn_radiation_monochromator graphite
_diffrn_radiation_source 'Sealed Tube'
_diffrn_radiation_type CuK\a
_diffrn_radiation_wavelength 1.54178
_diffrn_reflns_av_R_equivalents 0.052
_diffrn_reflns_av_sigmaI/netI 0.0697
_diffrn_reflns_limit_h_max 21
_diffrn_reflns_limit_h_min -22
_diffrn_reflns_limit_k_max 11
_diffrn_reflns_limit_k_min -10
_diffrn_reflns_limit_l_max 41
_diffrn_reflns_limit_l_min -40
_diffrn_reflns_number 63526
_diffrn_reflns_theta_full 62.36
_diffrn_reflns_theta_max 62.36
_diffrn_reflns_theta_min 2.24
_diffrn_standards_decay_% 0.26
_diffrn_standards_number 303
_exptl_absorpt_coefficient_mu 1.284
_exptl_absorpt_correction_T_max 1.0000
_exptl_absorpt_correction_T_min 0.6600
_exptl_absorpt_correction_type multi-scan
_exptl_absorpt_process_details 'Sadabs (Sheldrick,1996)'
_exptl_crystal_colour Colourless
_exptl_crystal_density_diffrn 1.304
_exptl_crystal_density_method 'not measured'
_exptl_crystal_description block
_exptl_crystal_F_000 3300
_exptl_crystal_size_max 0.22
_exptl_crystal_size_mid 0.12
_exptl_crystal_size_min 0.10
_refine_diff_density_max 0.681
_refine_diff_density_min -0.566
_refine_diff_density_rms 0.054
_refine_ls_extinction_method none
_refine_ls_goodness_of_fit_ref 1.041
_refine_ls_hydrogen_treatment constr
_refine_ls_matrix_type full
_refine_ls_number_parameters 581
_refine_ls_number_reflns 11176
_refine_ls_number_restraints 0
_refine_ls_restrained_S_all 1.041
_refine_ls_R_factor_all 0.1337
_refine_ls_R_factor_gt 0.0970
_refine_ls_shift/su_max 0.001
_refine_ls_shift/su_mean 0.000
_refine_ls_structure_factor_coef Fsqd
_refine_ls_weighting_details 'calc w=1/[\s^2^(Fo^2^)+(0.1150P)^2^+2.5400P] where P=(Fo^2^+2Fc^2^)/3'
_refine_ls_weighting_scheme calc
_refine_ls_wR_factor_gt 0.2195
_refine_ls_wR_factor_ref 0.2326
_reflns_number_gt 6356
_reflns_number_total 11176
_reflns_threshold_expression 'I > 2\s(I)'
_cod_data_source_file deposit.cif
_cod_data_source_block jiw669
_cod_depositor_comments
;
 Updated bibliographic information.

 Antanas Vaitkus,
 2019-10-10
;
_cod_original_sg_symbol_H-M P2/c
_cod_database_code 1501600

loop_
_symmetry_equiv_pos_as_xyz
'x, y, z'
'-x, y, -z+1/2'
'-x, -y, -z'
'x, -y, z-1/2'

loop_
_atom_site_label
_atom_site_type_symbol
_atom_site_fract_x
_atom_site_fract_y
_atom_site_fract_z
_atom_site_U_iso_or_equiv
_atom_site_adp_type
_atom_site_occupancy
_atom_site_symmetry_multiplicity
_atom_site_calc_flag
_atom_site_refinement_flags
_atom_site_disorder_assembly
_atom_site_disorder_group
C1 C 0.38552(16) -0.2123(3) 0.23221(7) 0.0369(8) Uani 1 1 d . . .
O1 O 0.36046(12) -0.0531(2) 0.18809(5) 0.0492(6) Uani 1 1 d . . .
O2 O 0.37230(12) -0.16142(18) 0.29573(5) 0.0476(6) Uani 1 1 d . . .
O3 O 0.31675(12) -0.3706(2) 0.20496(6) 0.0529(6) Uani 1 1 d . . .
O4 O 0.5000 -0.2378(3) 0.2500 0.0519(9) Uani 1 2 d S . .
C10 C 0.40378(18) -0.1572(3) 0.19530(8) 0.0416(8) Uani 1 1 d . . .
H10A H 0.4512 -0.1310 0.1956 0.050 Uiso 1 1 calc R . .
H10B H 0.3978 -0.2191 0.1761 0.050 Uiso 1 1 calc R . .
N10 N 0.41220(16) 0.1848(2) 0.03121(6) 0.0498(8) Uani 1 1 d . . .
C11 C 0.37229(18) 0.0130(3) 0.15699(8) 0.0434(9) Uani 1 1 d . . .
N11 N 0.38928(17) 0.3603(2) 0.06777(7) 0.0564(9) Uani 1 1 d . . .
C12 C 0.41627(18) -0.0228(3) 0.12982(8) 0.0433(9) Uani 1 1 d . . .
H12 H 0.4413 -0.0961 0.1321 0.052 Uiso 1 1 calc . . .
N12 N 0.41689(17) 0.3859(2) 0.00512(7) 0.0582(9) Uani 1 1 d . . .
C13 C 0.42296(18) 0.0509(3) 0.09914(8) 0.0439(9) Uani 1 1 d . . .
H13 H 0.4519 0.0251 0.0805 0.053 Uiso 1 1 calc . . .
N13 N 0.3968(2) 0.5513(3) 0.04188(8) 0.0822(12) Uani 1 1 d . . .
H13A H 0.4043 0.5991 0.0233 0.099 Uiso 1 1 calc . . .
H13B H 0.3866 0.5829 0.0629 0.099 Uiso 1 1 calc . . .
C14 C 0.38850(18) 0.1610(3) 0.09502(8) 0.0429(9) Uani 1 1 d . . .
N14 N 0.43175(18) 0.2126(2) -0.02987(7) 0.0614(9) Uani 1 1 d . . .
H14A H 0.4370 0.2594 -0.0489 0.074 Uiso 1 1 calc . . .
H14B H 0.4341 0.1330 -0.0321 0.074 Uiso 1 1 calc . . .
C15 C 0.3448(2) 0.1961(3) 0.12336(9) 0.0558(10) Uani 1 1 d . . .
H15 H 0.3206 0.2705 0.1215 0.067 Uiso 1 1 calc . . .
C16 C 0.3371(2) 0.1231(3) 0.15354(9) 0.0602(11) Uani 1 1 d . . .
H16 H 0.3077 0.1479 0.1721 0.072 Uiso 1 1 calc . . .
C17 C 0.39701(19) 0.2400(3) 0.06267(8) 0.0479(9) Uani 1 1 d . . .
C18 C 0.4201(2) 0.2634(3) 0.00300(8) 0.0505(10) Uani 1 1 d . . .
C19 C 0.4010(2) 0.4298(3) 0.03811(9) 0.0571(11) Uani 1 1 d . . .
C20 C 0.38507(18) -0.1080(3) 0.26038(7) 0.0419(8) Uani 1 1 d . . .
H20A H 0.4288 -0.0654 0.2607 0.050 Uiso 1 1 calc R . .
H20B H 0.3497 -0.0481 0.2541 0.050 Uiso 1 1 calc R . .
N20 N 0.41727(16) 0.2440(2) 0.41783(6) 0.0484(8) Uani 1 1 d . . .
C21 C 0.38151(17) -0.0882(3) 0.32544(8) 0.0405(8) Uani 1 1 d . . .
N21 N 0.40385(15) 0.0661(2) 0.45512(6) 0.0463(7) Uani 1 1 d . . .
C22 C 0.36059(19) -0.1336(3) 0.35829(8) 0.0488(9) Uani 1 1 d . . .
H22 H 0.3404 -0.2119 0.3592 0.059 Uiso 1 1 calc . . .
N22 N 0.41432(16) 0.2655(2) 0.48254(7) 0.0522(8) Uani 1 1 d . . .
C23 C 0.36850(19) -0.0672(3) 0.38984(8) 0.0472(9) Uani 1 1 d . . .
H23 H 0.3531 -0.1001 0.4120 0.057 Uiso 1 1 calc . . .
N23 N 0.40110(19) 0.0912(3) 0.51706(7) 0.0699(10) Uani 1 1 d . . .
H23A H 0.3955 0.0121 0.5191 0.084 Uiso 1 1 calc . . .
H23B H 0.4029 0.1372 0.5365 0.084 Uiso 1 1 calc . . .
C24 C 0.39906(18) 0.0489(3) 0.38963(8) 0.0415(9) Uani 1 1 d . . .
N24 N 0.43352(19) 0.4314(3) 0.44577(7) 0.0642(10) Uani 1 1 d . . .
H24A H 0.4360 0.4771 0.4652 0.077 Uiso 1 1 calc . . .
H24B H 0.4386 0.4643 0.4243 0.077 Uiso 1 1 calc . . .
C25 C 0.42004(19) 0.0944(3) 0.35618(8) 0.0465(9) Uani 1 1 d . . .
H25 H 0.4403 0.1726 0.3551 0.056 Uiso 1 1 calc . . .
C26 C 0.41166(19) 0.0270(3) 0.32435(8) 0.0499(9) Uani 1 1 d . . .
H26 H 0.4264 0.0593 0.3020 0.060 Uiso 1 1 calc . . .
C27 C 0.40742(18) 0.1247(3) 0.42291(8) 0.0436(9) Uani 1 1 d . . .
C28 C 0.4071(2) 0.1425(3) 0.48388(8) 0.0512(10) Uani 1 1 d . . .
C29 C 0.4218(2) 0.3107(3) 0.44879(8) 0.0512(10) Uani 1 1 d . . .
C30 C 0.31630(18) -0.2730(3) 0.23124(8) 0.0472(9) Uani 1 1 d . . .
H30A H 0.3057 -0.3059 0.2554 0.057 Uiso 1 1 calc R . .
H30B H 0.2816 -0.2123 0.2246 0.057 Uiso 1 1 calc R . .
N30 N 0.0287(2) -0.6230(4) 0.20124(13) 0.0973(13) Uani 1 1 d . . .
C31 C 0.2558(2) -0.4269(3) 0.19880(9) 0.0562(10) Uani 1 1 d . . .
N31 N -0.0483(3) -0.7219(5) 0.1597(2) 0.140(2) Uani 1 1 d . . .
C32 C 0.1981(2) -0.4045(4) 0.21772(11) 0.0693(12) Uani 1 1 d . . .
H32 H 0.1987 -0.3458 0.2366 0.083 Uiso 1 1 calc . . .
N32 N 0.0613(2) -0.6565(5) 0.13991(14) 0.1206(16) Uani 1 1 d . . .
C33 C 0.1390(2) -0.4664(4) 0.20966(13) 0.0802(13) Uani 1 1 d . . .
H33 H 0.0999 -0.4507 0.2233 0.096 Uiso 1 1 calc . . .
N33 N -0.0745(3) -0.6920(6) 0.22012(17) 0.143(2) Uani 1 1 d . . .
H33A H -0.0644 -0.6656 0.2419 0.171 Uiso 1 1 calc . . .
H33B H -0.1133 -0.7273 0.2159 0.171 Uiso 1 1 calc . . .
C34 C 0.1366(2) -0.5514(4) 0.18166(13) 0.0787(13) Uani 1 1 d . . .
N34 N -0.0133(4) -0.7558(7) 0.10139(19) 0.212(4) Uani 1 1 d . . .
H34A H -0.0521 -0.7908 0.0968 0.254 Uiso 1 1 calc . . .
H34B H 0.0168 -0.7502 0.0844 0.254 Uiso 1 1 calc . . .
C35 C 0.1944(3) -0.5746(5) 0.16303(12) 0.0865(15) Uani 1 1 d . . .
H35 H 0.1933 -0.6331 0.1441 0.104 Uiso 1 1 calc . . .
C36 C 0.2546(2) -0.5151(4) 0.17088(11) 0.0797(13) Uani 1 1 d . . .
H36 H 0.2940 -0.5333 0.1578 0.096 Uiso 1 1 calc . . .
C37 C 0.0708(3) -0.6142(5) 0.17464(17) 0.0927(15) Uani 1 1 d . . .
C38 C -0.0311(3) -0.6785(6) 0.1935(2) 0.115(2) Uani 1 1 d . . .
C39 C 0.0000(4) -0.7105(7) 0.1347(2) 0.138(2) Uani 1 1 d . . .
C40 C 0.44092(17) -0.3056(3) 0.24255(8) 0.0426(9) Uani 1 1 d . . .
H40A H 0.4277 -0.3528 0.2641 0.051 Uiso 1 1 calc R . .
H40B H 0.4484 -0.3630 0.2224 0.051 Uiso 1 1 calc R . .
O50 O -0.2077(2) -0.8119(5) 0.2120(2) 0.174(2) Uani 1 1 d . A 2
C51 C -0.2569(4) -0.7554(14) 0.2375(2) 0.222(6) Uani 1 1 d . A 2
H51A H -0.2362 -0.7475 0.2618 0.266 Uiso 1 1 calc R A 2
H51B H -0.2969 -0.8083 0.2395 0.266 Uiso 1 1 calc R A 2
C52 C -0.2779(5) -0.6292(11) 0.2235(3) 0.204(5) Uani 1 1 d . A 2
H52A H -0.3098 -0.5893 0.2399 0.245 Uiso 1 1 calc R A 2
H52B H -0.2386 -0.5756 0.2202 0.245 Uiso 1 1 calc R A 2
O53 O -0.3077(4) -0.6578(7) 0.1912(2) 0.205(3) Uani 1 1 d . A 2
C54 C -0.2376(5) -0.8198(10) 0.1787(3) 0.190(4) Uani 1 1 d . A 2
H54A H -0.2750 -0.8789 0.1796 0.228 Uiso 1 1 calc R A 2
H54B H -0.2048 -0.8502 0.1610 0.228 Uiso 1 1 calc R A 2
C55 C -0.2632(6) -0.7019(11) 0.1668(3) 0.211(5) Uani 1 1 d . A 2
H55A H -0.2255 -0.6439 0.1643 0.253 Uiso 1 1 calc R A 2
H55B H -0.2855 -0.7105 0.1429 0.253 Uiso 1 1 calc R A 2
S90 S 0.47636(13) -0.36988(19) 0.36146(6) 0.0699(9) Uiso 0.548(4) 1 d P B 6
O90 O 0.4582(3) -0.3584(5) 0.39994(16) 0.0829(17) Uiso 0.548(4) 1 d P B 6
C91 C 0.5468(2) -0.4561(4) 0.36012(13) 0.0255(14) Uiso 0.548(4) 1 d P B 6
H91A H 0.5852 -0.4077 0.3686 0.038 Uiso 1 1 calc R B 6
H91B H 0.5544 -0.4829 0.3353 0.038 Uiso 1 1 calc R B 6
H91C H 0.5416 -0.5274 0.3758 0.038 Uiso 1 1 calc R B 6
C92 C 0.4126(3) -0.4646(5) 0.34591(15) 0.0374(16) Uiso 0.548(4) 1 d P B 6
H92A H 0.3700 -0.4202 0.3460 0.056 Uiso 1 1 calc R B 6
H92B H 0.4094 -0.5360 0.3617 0.056 Uiso 1 1 calc R B 6
H92C H 0.4223 -0.4911 0.3213 0.056 Uiso 1 1 calc R B 6
S93 S 0.4310(3) -0.4017(5) 0.38299(15) 0.161(2) Uiso 0.452(4) 1 d P B 7
O94 O 0.5153(3) -0.5026(5) 0.32678(16) 0.072(2) Uiso 0.452(4) 1 d P B 7
C95 C 0.4501(5) -0.5448(8) 0.3357(2) 0.066(3) Uiso 0.452(4) 1 d P B 7
C96 C 0.5101(6) -0.3514(8) 0.3729(3) 0.061(2) Uiso 0.452(4) 1 d P B 7
S100 S 0.2757(3) 0.7360(7) 0.09500(15) 0.168(2) Uiso 0.606(11) 1 d P C 8
O100 O 0.3568(3) 0.7516(5) 0.08611(16) 0.0717(19) Uiso 0.606(11) 1 d P C 8
C101 C 0.2539(6) 0.8888(10) 0.0786(3) 0.138(4) Uiso 0.606(11) 1 d P C 8
H10C H 0.2617 0.9482 0.0980 0.207 Uiso 1 1 calc R C 8
H10D H 0.2066 0.8905 0.0712 0.207 Uiso 1 1 calc R C 8
H10E H 0.2819 0.9092 0.0580 0.207 Uiso 1 1 calc R C 8
C102 C 0.2477(8) 0.7192(14) 0.0488(4) 0.205(7) Uiso 0.606(11) 1 d P C 8
H10F H 0.2507 0.6334 0.0417 0.307 Uiso 1 1 calc R C 8
H10G H 0.2761 0.7685 0.0331 0.307 Uiso 1 1 calc R C 8
H10H H 0.2012 0.7467 0.0465 0.307 Uiso 1 1 calc R C 8
S103 S 0.2890(3) 0.8053(7) 0.08479(19) 0.150(4) Uiso 0.394(11) 1 d P C 9
O104 O 0.3429(5) 0.7144(9) 0.0995(3) 0.088(3) Uiso 0.394(11) 1 d P C 9
C105 C 0.2407(9) 0.6250(17) 0.0771(5) 0.144(7) Uiso 0.394(11) 1 d P C 9
C106 C 0.2819(6) 0.7656(11) 0.1096(3) 0.057(3) Uiso 0.394(11) 1 d P C 9

loop_
_atom_site_aniso_label
_atom_site_aniso_U_11
_atom_site_aniso_U_22
_atom_site_aniso_U_33
_atom_site_aniso_U_23
_atom_site_aniso_U_13
_atom_site_aniso_U_12
C1 0.051(2) 0.0385(19) 0.0216(15) 0.0010(13) 0.0065(14) -0.0073(16)
O1 0.0690(17) 0.0522(14) 0.0266(11) 0.0123(10) 0.0074(11) 0.0103(12)
O2 0.0825(18) 0.0398(13) 0.0205(11) -0.0005(9) 0.0060(11) -0.0072(12)
O3 0.0555(17) 0.0606(15) 0.0428(13) -0.0206(12) 0.0107(11) -0.0162(13)
O4 0.065(2) 0.0320(18) 0.059(2) 0.000 -0.0119(18) 0.000
C10 0.063(2) 0.0365(19) 0.0256(16) 0.0055(14) 0.0024(15) 0.0027(17)
N10 0.092(2) 0.0315(15) 0.0255(14) 0.0003(12) 0.0015(14) 0.0046(15)
C11 0.068(3) 0.042(2) 0.0201(16) 0.0070(14) -0.0002(16) -0.0019(18)
N11 0.109(3) 0.0323(18) 0.0285(15) 0.0017(12) 0.0066(15) 0.0033(16)
C12 0.064(2) 0.037(2) 0.0291(17) 0.0034(14) -0.0009(17) 0.0053(17)
N12 0.115(3) 0.0301(18) 0.0296(15) 0.0057(12) 0.0063(16) 0.0034(16)
C13 0.064(2) 0.046(2) 0.0227(16) 0.0004(14) 0.0074(15) -0.0033(18)
N13 0.176(4) 0.0299(19) 0.0408(17) 0.0045(13) 0.018(2) 0.008(2)
C14 0.070(3) 0.0311(19) 0.0275(17) 0.0010(14) 0.0079(16) -0.0038(17)
N14 0.115(3) 0.0394(17) 0.0301(15) 0.0018(13) 0.0112(16) -0.0038(17)
C15 0.094(3) 0.040(2) 0.0341(19) 0.0052(16) 0.0049(19) 0.0204(19)
C16 0.091(3) 0.059(3) 0.0311(18) 0.0029(17) 0.0153(18) 0.017(2)
C17 0.078(3) 0.036(2) 0.0295(18) -0.0008(15) -0.0006(17) 0.0030(18)
C18 0.090(3) 0.036(2) 0.0251(18) 0.0023(15) 0.0001(17) -0.0021(18)
C19 0.100(3) 0.039(2) 0.032(2) 0.0041(16) 0.0015(19) 0.005(2)
C20 0.066(2) 0.0392(19) 0.0204(15) 0.0033(13) 0.0040(15) 0.0016(17)
N20 0.090(2) 0.0291(17) 0.0268(14) -0.0018(12) 0.0104(14) 0.0021(15)
C21 0.059(2) 0.035(2) 0.0272(17) -0.0046(14) -0.0028(15) 0.0037(17)
N21 0.083(2) 0.0335(15) 0.0221(14) -0.0037(12) 0.0060(13) -0.0001(14)
C22 0.082(3) 0.0343(19) 0.0304(18) 0.0039(15) 0.0018(17) -0.0081(18)
N22 0.101(3) 0.0273(17) 0.0287(15) -0.0032(12) 0.0077(15) -0.0021(15)
C23 0.075(3) 0.044(2) 0.0226(16) 0.0014(15) 0.0054(16) -0.0026(19)
N23 0.146(3) 0.0393(17) 0.0244(15) -0.0001(13) 0.0061(17) -0.0107(18)
C24 0.067(2) 0.033(2) 0.0252(16) -0.0010(14) 0.0026(16) 0.0044(17)
N24 0.134(3) 0.0293(18) 0.0300(15) 0.0005(12) 0.0112(16) -0.0046(17)
C25 0.074(3) 0.0336(19) 0.0324(18) 0.0001(15) 0.0094(17) -0.0049(17)
C26 0.079(3) 0.048(2) 0.0228(16) -0.0044(15) 0.0082(16) -0.0011(19)
C27 0.062(2) 0.037(2) 0.0324(18) 0.0000(15) 0.0066(16) 0.0067(17)
C28 0.091(3) 0.040(2) 0.0231(17) 0.0008(15) 0.0023(17) -0.0025(19)
C29 0.084(3) 0.043(2) 0.0267(18) 0.0006(16) 0.0052(17) 0.0022(19)
C30 0.059(3) 0.053(2) 0.0301(17) -0.0017(16) 0.0101(16) -0.0071(18)
N30 0.047(3) 0.106(3) 0.139(4) -0.006(3) 0.011(3) -0.018(2)
C31 0.057(3) 0.063(2) 0.049(2) -0.0020(19) 0.0071(19) -0.014(2)
N31 0.071(4) 0.160(5) 0.187(6) -0.026(4) -0.021(4) -0.040(3)
C32 0.063(3) 0.068(3) 0.077(3) -0.020(2) 0.015(2) -0.012(2)
N32 0.094(4) 0.144(4) 0.123(4) -0.016(3) -0.016(3) -0.047(3)
C33 0.056(3) 0.089(3) 0.096(3) -0.023(3) 0.014(2) -0.007(3)
N33 0.057(3) 0.193(5) 0.179(5) -0.023(4) 0.009(3) -0.036(3)
C34 0.064(3) 0.081(3) 0.091(3) -0.011(3) -0.008(3) -0.017(3)
N34 0.174(6) 0.294(9) 0.167(6) -0.069(6) -0.051(5) -0.106(6)
C35 0.074(3) 0.108(4) 0.078(3) -0.039(3) 0.017(3) -0.036(3)
C36 0.072(3) 0.099(3) 0.069(3) -0.036(3) 0.013(2) -0.030(3)
C37 0.061(4) 0.097(4) 0.120(4) -0.019(3) -0.002(3) -0.023(3)
C38 0.056(4) 0.119(5) 0.170(7) -0.017(4) -0.001(4) -0.018(3)
C39 0.080(5) 0.174(6) 0.162(7) -0.033(5) -0.011(5) -0.042(5)
C40 0.068(3) 0.0293(18) 0.0303(17) 0.0034(14) 0.0010(16) -0.0091(17)
O50 0.089(4) 0.182(5) 0.250(7) 0.039(5) -0.008(4) -0.026(3)
C51 0.086(6) 0.434(19) 0.146(7) 0.041(10) 0.032(5) 0.022(9)
C52 0.147(8) 0.251(12) 0.215(11) -0.126(9) -0.027(7) -0.043(8)
O53 0.207(7) 0.196(6) 0.213(7) -0.015(5) 0.001(6) 0.066(5)
C54 0.116(7) 0.225(11) 0.230(10) -0.103(9) -0.030(7) -0.010(6)
C55 0.246(13) 0.232(11) 0.156(8) 0.023(8) 0.033(8) 0.096(10)

loop_
_atom_type_symbol
_atom_type_description
_atom_type_scat_dispersion_real
_atom_type_scat_dispersion_imag
_atom_type_scat_source
C C 0.0181 0.0091 'International Tables Vol C Tables 4.2.6.8 and 6.1.1.4'
H H 0.0000 0.0000 'International Tables Vol C Tables 4.2.6.8 and 6.1.1.4'
N N 0.0311 0.0180 'International Tables Vol C Tables 4.2.6.8 and 6.1.1.4'
O O 0.0492 0.0322 'International Tables Vol C Tables 4.2.6.8 and 6.1.1.4'
S S 0.3331 0.5567 'International Tables Vol C Tables 4.2.6.8 and 6.1.1.4'

loop_
_geom_angle_atom_site_label_1
_geom_angle_atom_site_label_2
_geom_angle_atom_site_label_3
_geom_angle_site_symmetry_3
_geom_angle
_geom_angle_publ_flag
C30 C1 C10 . 111.9(2) y
C30 C1 C20 . 108.9(3) y
C10 C1 C20 . 108.1(2) y
C30 C1 C40 . 111.0(3) y
C10 C1 C40 . 107.5(3) y
C20 C1 C40 . 109.4(2) y
C11 O1 C10 . 117.2(2) y
C21 O2 C20 . 117.4(2) y
C31 O3 C30 . 115.4(3) y
C40 O4 C40 2_655 116.7(3) y
O1 C10 C1 . 108.9(3) y
O1 C10 H10A . 109.9 ?
C1 C10 H10A . 109.9 ?
O1 C10 H10B . 109.9 ?
C1 C10 H10B . 109.9 ?
H10A C10 H10B . 108.3 ?
C17 N10 C18 . 113.9(3) y
O1 C11 C12 . 124.5(3) y
O1 C11 C16 . 115.9(3) y
C12 C11 C16 . 119.6(3) y
C17 N11 C19 . 114.6(3) y
C11 C12 C13 . 119.2(3) y
C11 C12 H12 . 120.4 ?
C13 C12 H12 . 120.4 ?
C18 N12 C19 . 114.8(3) y
C14 C13 C12 . 122.4(3) y
C14 C13 H13 . 118.8 ?
C12 C13 H13 . 118.8 ?
C19 N13 H13A . 120 ?
C19 N13 H13B . 120 ?
H13A N13 H13B . 120 ?
C13 C14 C15 . 117.3(3) y
C13 C14 C17 . 122.0(3) y
C15 C14 C17 . 120.7(3) y
C18 N14 H14A . 120 ?
C18 N14 H14B . 120 ?
H14A N14 H14B . 120 ?
C16 C15 C14 . 120.8(3) y
C16 C15 H15 . 119.6 ?
C14 C15 H15 . 119.6 ?
C15 C16 C11 . 120.8(3) y
C15 C16 H16 . 119.6 ?
C11 C16 H16 . 119.6 ?
N11 C17 N10 . 126.2(3) y
N11 C17 C14 . 116.4(3) y
N10 C17 C14 . 117.4(3) y
N12 C18 N14 . 118.0(3) y
N12 C18 N10 . 125.5(3) y
N14 C18 N10 . 116.6(3) y
N13 C19 N12 . 117.6(3) y
N13 C19 N11 . 117.5(3) y
N12 C19 N11 . 125.0(3) y
O2 C20 C1 . 108.0(2) y
O2 C20 H20A . 110.1 ?
C1 C20 H20A . 110.1 ?
O2 C20 H20B . 110.1 ?
C1 C20 H20B . 110.1 ?
H20A C20 H20B . 108.4 ?
C27 N20 C29 . 114.6(3) y
O2 C21 C22 . 117.0(3) y
O2 C21 C26 . 123.9(3) y
C22 C21 C26 . 119.0(3) y
C28 N21 C27 . 113.2(3) y
C21 C22 C23 . 121.3(3) y
C21 C22 H22 . 119.4 ?
C23 C22 H22 . 119.4 ?
C29 N22 C28 . 114.3(3) y
C22 C23 C24 . 121.0(3) y
C22 C23 H23 . 119.5 ?
C24 C23 H23 . 119.5 ?
C28 N23 H23A . 120 ?
C28 N23 H23B . 120 ?
H23A N23 H23B . 120 ?
C25 C24 C23 . 117.4(3) y
C25 C24 C27 . 119.9(3) y
C23 C24 C27 . 122.7(3) y
C29 N24 H24A . 120 ?
C29 N24 H24B . 120 ?
H24A N24 H24B . 120 ?
C26 C25 C24 . 121.4(3) y
C26 C25 H25 . 119.3 ?
C24 C25 H25 . 119.3 ?
C25 C26 C21 . 120.0(3) y
C25 C26 H26 . 120 ?
C21 C26 H26 . 120 ?
N20 C27 N21 . 126.6(3) y
N20 C27 C24 . 116.4(3) y
N21 C27 C24 . 117.0(3) y
N21 C28 N23 . 116.8(3) y
N21 C28 N22 . 126.1(3) y
N23 C28 N22 . 117.1(3) y
N24 C29 N22 . 117.2(3) y
N24 C29 N20 . 117.9(3) y
N22 C29 N20 . 124.9(3) y
O3 C30 C1 . 108.9(3) y
O3 C30 H30A . 109.9 ?
C1 C30 H30A . 109.9 ?
O3 C30 H30B . 109.9 ?
C1 C30 H30B . 109.9 ?
H30A C30 H30B . 108.3 ?
C37 N30 C38 . 116.3(5) y
C32 C31 O3 . 125.2(3) y
C32 C31 C36 . 119.1(4) y
O3 C31 C36 . 115.7(3) y
C39 N31 C38 . 114.7(5) y
C31 C32 C33 . 121.1(4) y
C31 C32 H32 . 119.5 ?
C33 C32 H32 . 119.5 ?
C39 N32 C37 . 112.9(6) y
C32 C33 C34 . 120.4(4) y
C32 C33 H33 . 119.8 ?
C34 C33 H33 . 119.8 ?
C38 N33 H33A . 120 ?
C38 N33 H33B . 120 ?
H33A N33 H33B . 120 ?
C35 C34 C33 . 118.4(4) y
C35 C34 C37 . 124.5(5) y
C33 C34 C37 . 117.1(5) y
C39 N34 H34A . 120 ?
C39 N34 H34B . 120 ?
H34A N34 H34B . 120 ?
C34 C35 C36 . 122.3(4) y
C34 C35 H35 . 118.8 ?
C36 C35 H35 . 118.8 ?
C35 C36 C31 . 118.6(4) y
C35 C36 H36 . 120.7 ?
C31 C36 H36 . 120.7 ?
N30 C37 N32 . 126.6(4) y
N30 C37 C34 . 118.2(5) y
N32 C37 C34 . 115.1(5) y
N33 C38 N30 . 118.1(7) y
N33 C38 N31 . 118.6(6) y
N30 C38 N31 . 123.4(7) y
N31 C39 N34 . 117.1(7) y
N31 C39 N32 . 126.0(7) y
N34 C39 N32 . 116.9(8) y
O4 C40 C1 . 106.9(2) y
O4 C40 H40A . 110.4 ?
C1 C40 H40A . 110.4 ?
O4 C40 H40B . 110.4 ?
C1 C40 H40B . 110.4 ?
H40A C40 H40B . 108.6 ?
C54 O50 C51 . 108.1(6) y
O50 C51 C52 . 109.6(8) y
O50 C51 H51A . 109.7 ?
C52 C51 H51A . 109.7 ?
O50 C51 H51B . 109.7 ?
C52 C51 H51B . 109.7 ?
H51A C51 H51B . 108.2 ?
O53 C52 C51 . 101.7(8) y
O53 C52 H52A . 111.4 ?
C51 C52 H52A . 111.4 ?
O53 C52 H52B . 111.4 ?
C51 C52 H52B . 111.4 ?
H52A C52 H52B . 109.3 ?
C52 O53 C55 . 112.4(9) y
O50 C54 C55 . 111.3(8) y
O50 C54 H54A . 109.4 ?
C55 C54 H54A . 109.4 ?
O50 C54 H54B . 109.4 ?
C55 C54 H54B . 109.4 ?
H54A C54 H54B . 108 ?
O53 C55 C54 . 110.1(9) y
O53 C55 H55A . 109.6 ?
C54 C55 H55A . 109.6 ?
O53 C55 H55B . 109.6 ?
C54 C55 H55B . 109.6 ?
H55A C55 H55B . 108.2 ?
O90 S90 C91 . 106.8(3) y
O90 S90 C92 . 100.5(3) y
C91 S90 C92 . 105.2(3) y
S90 C91 H91A . 109.5 ?
S90 C91 H91B . 109.5 ?
H91A C91 H91B . 109.5 ?
S90 C91 H91C . 109.5 ?
H91A C91 H91C . 109.5 ?
H91B C91 H91C . 109.5 ?
S90 C92 H92A . 109.5 ?
S90 C92 H92B . 109.5 ?
H92A C92 H92B . 109.5 ?
S90 C92 H92C . 109.5 ?
H92A C92 H92C . 109.5 ?
H92B C92 H92C . 109.5 ?
O100 S100 C102 . 96.4(6) y
O100 S100 C101 . 93.8(6) y
C102 S100 C101 . 73.2(6) y
S100 C101 H10C . 109.5 ?
S100 C101 H10D . 109.5 ?
H10C C101 H10D . 109.5 ?
S100 C101 H10E . 109.5 ?
H10C C101 H10E . 109.5 ?
H10D C101 H10E . 109.5 ?
S100 C102 H10F . 109.5 ?
S100 C102 H10G . 109.5 ?
H10F C102 H10G . 109.5 ?
S100 C102 H10H . 109.5 ?
H10F C102 H10H . 109.5 ?
H10G C102 H10H . 109.5 ?
C106 S103 O104 . 61.3(8) y
C106 S103 C105 . 70.8(1) y
O104 S103 C105 . 76.7(7) y
C106 O104 S103 . 40.3(6) y
S103 C106 O104 . 78.4(9) y

loop_
_geom_bond_atom_site_label_1
_geom_bond_atom_site_label_2
_geom_bond_site_symmetry_2
_geom_bond_distance
_geom_bond_publ_flag
C1 C30 . 1.518(5) y
C1 C10 . 1.527(4) y
C1 C20 . 1.533(4) y
C1 C40 . 1.536(4) y
O1 C11 . 1.370(3) y
O1 C10 . 1.440(4) y
O2 C21 . 1.359(3) y
O2 C20 . 1.445(3) y
O3 C31 . 1.366(4) y
O3 C30 . 1.432(4) y
O4 C40 . 1.404(3) y
O4 C40 2_655 1.404(3) y
C10 H10a . 0.98 ?
C10 H10b . 0.98 ?
N10 C17 . 1.337(4) y
N10 C18 . 1.352(4) y
C11 C12 . 1.386(5) y
C11 C16 . 1.388(5) y
N11 C17 . 1.329(4) y
N11 C19 . 1.346(4) y
C12 C13 . 1.388(4) y
C12 H12 . 0.94 ?
N12 C18 . 1.334(4) y
N12 C19 . 1.341(4) y
C13 C14 . 1.383(4) y
C13 H13 . 0.94 ?
N13 C19 . 1.330(4) y
N13 H13a . 0.87 ?
N13 H13b . 0.87 ?
C14 C15 . 1.412(5) y
C14 C17 . 1.475(4) y
N14 C18 . 1.348(4) y
N14 H14a . 0.87 ?
N14 H14b . 0.87 ?
C15 C16 . 1.371(5) y
C15 H15 . 0.94 ?
C16 H16 . 0.94 ?
C20 H20a . 0.98 ?
C20 H20b . 0.98 ?
N20 C27 . 1.325(4) y
N20 C29 . 1.349(4) y
C21 C22 . 1.370(4) y
C21 C26 . 1.387(5) y
N21 C28 . 1.343(4) y
N21 C27 . 1.344(4) y
C22 C23 . 1.371(4) y
C22 H22 . 0.94 ?
N22 C29 . 1.341(4) y
N22 C28 . 1.345(4) y
C23 C24 . 1.398(4) y
C23 H23 . 0.94 ?
N23 C28 . 1.344(4) y
N23 H23a . 0.87 ?
N23 H23b . 0.87 ?
C24 C25 . 1.390(4) y
C24 C27 . 1.479(4) y
N24 C29 . 1.337(4) y
N24 H24a . 0.87 ?
N24 H24b . 0.87 ?
C25 C26 . 1.386(4) y
C25 H25 . 0.94 ?
C26 H26 . 0.94 ?
C30 H30a . 0.98 ?
C30 H30b . 0.98 ?
N30 C37 . 1.293(6) y
N30 C38 . 1.353(7) y
C31 C32 . 1.365(5) y
C31 C36 . 1.401(5) y
N31 C39 . 1.337(8) y
N31 C38 . 1.366(8) y
C32 C33 . 1.376(6) y
C32 H32 . 0.94 ?
N32 C39 . 1.356(8) y
N32 C37 . 1.364(7) y
C33 C34 . 1.381(6) y
C33 H33 . 0.94 ?
N33 C38 . 1.315(8) y
N33 H33a . 0.87 ?
N33 H33b . 0.87 ?
C34 C35 . 1.362(6) y
C34 C37 . 1.488(6) y
N34 C39 . 1.339(9) y
N34 H34a . 0.87 ?
N34 H34b . 0.87 ?
C35 C36 . 1.381(6) y
C35 H35 . 0.94 ?
C36 H36 . 0.94 ?
C40 H40a . 0.98 ?
C40 H40b . 0.98 ?
O50 C54 . 1.350(9) y
O50 C51 . 1.491(10) y
C51 C52 . 1.520(13) y
C51 H51a . 0.98 ?
C51 H51b . 0.98 ?
C52 O53 . 1.349(9) y
C52 H52a . 0.98 ?
C52 H52b . 0.98 ?
O53 C55 . 1.35(1) y
C54 C55 . 1.442(12) y
C54 H54a . 0.98 ?
C54 H54b . 0.98 ?
C55 H55a . 0.98 ?
C55 H55b . 0.98 ?
S90 O90 . 1.465(7) y
S90 C91 . 1.679(5) y
S90 C92 . 1.719(6) y
C91 H91a . 0.97 ?
C91 H91b . 0.97 ?
C91 H91c . 0.97 ?
C92 H92a . 0.97 ?
C92 H92b . 0.97 ?
C92 H92c . 0.97 ?
S93 C96 . 1.700(13) y
O94 C95 . 1.409(11) y
S100 O100 . 1.649(9) y
S100 C102 . 1.784(15) y
S100 C101 . 1.815(14) y
C101 H10c . 0.97 ?
C101 H10d . 0.97 ?
C101 H10e . 0.97 ?
C102 H10f . 0.97 ?
C102 H10g . 0.97 ?
C102 H10h . 0.97 ?
S103 C106 . 1.019(13) y
S103 O104 . 1.544(12) y
S103 C105 . 2.20(2) y
O104 C106 . 1.382(14) y

loop_
_geom_hbond_atom_site_label_D
_geom_hbond_atom_site_label_H
_geom_hbond_atom_site_label_A
_geom_hbond_distance_DH
_geom_hbond_distance_HA
_geom_hbond_distance_DA
_geom_hbond_angle_DHA
_geom_hbond_site_symmetry_A
N13 H13A N22 0.87 2.11 2.972(4) 171.6 4_565
N13 H13B O104 0.87 2.15 2.965(10) 156.3 .
N14 H14A O90 0.87 2.21 3.072(7) 172.5 4
N14 H14B N21 0.87 2.29 3.125(4) 160.7 4
N23 H23A N10 0.87 2.21 3.051(4) 162.8 4_556
N23 H23B O100 0.87 2.37 3.185(8) 155.1 4_566
N24 H24A N12 0.87 2.12 2.966(4) 162.9 4_566
N24 H24B O90 0.87 2.16 2.880(6) 139.7 1_565
N33 H33A N30 0.87 2.24 3.101(8) 171.4 2
N33 H33B O50 0.87 2.08 2.948(7) 173.8 .

loop_
_geom_torsion_atom_site_label_1
_geom_torsion_atom_site_label_2
_geom_torsion_atom_site_label_3
_geom_torsion_atom_site_label_4
_geom_torsion_site_symmetry_1
_geom_torsion
_geom_torsion_publ_flag
C11 O1 C10 C1 . 176.1(2) y
C30 C1 C10 O1 . 68.9(3) y
C20 C1 C10 O1 . -51.0(3) y
C40 C1 C10 O1 . -169.0(2) y
C10 O1 C11 C12 . 9.3(4) y
C10 O1 C11 C16 . -170.4(3) y
O1 C11 C12 C13 . 178.7(3) y
C16 C11 C12 C13 . -1.7(5) y
C11 C12 C13 C14 . 1.7(5) y
C12 C13 C14 C15 . -0.8(5) y
C12 C13 C14 C17 . 178.7(3) y
C13 C14 C15 C16 . -0.2(5) y
C17 C14 C15 C16 . -179.6(3) y
C14 C15 C16 C11 . 0.1(6) y
O1 C11 C16 C15 . -179.5(3) y
C12 C11 C16 C15 . 0.8(5) y
C19 N11 C17 N10 . -2.8(6) y
C19 N11 C17 C14 . 176.6(3) y
C18 N10 C17 N11 . 0.3(5) y
C18 N10 C17 C14 . -179.2(3) y
C13 C14 C17 N11 . -149.8(3) y
C15 C14 C17 N11 . 29.7(5) y
C13 C14 C17 N10 . 29.7(5) y
C15 C14 C17 N10 . -150.8(3) y
C19 N12 C18 N14 . 176.1(4) y
C19 N12 C18 N10 . -3.6(6) y
C17 N10 C18 N12 . 3.2(6) y
C17 N10 C18 N14 . -176.5(3) y
C18 N12 C19 N13 . -179.7(4) y
C18 N12 C19 N11 . 0.6(6) y
C17 N11 C19 N13 . -177.3(4) y
C17 N11 C19 N12 . 2.3(6) y
C21 O2 C20 C1 . 168.8(3) y
C30 C1 C20 O2 . 62.1(3) y
C10 C1 C20 O2 . -176.2(3) y
C40 C1 C20 O2 . -59.4(3) y
C20 O2 C21 C22 . 171.3(3) y
C20 O2 C21 C26 . -10.0(5) y
O2 C21 C22 C23 . 179.2(3) y
C26 C21 C22 C23 . 0.4(5) y
C21 C22 C23 C24 . -0.8(6) y
C22 C23 C24 C25 . 0.9(5) y
C22 C23 C24 C27 . 178.8(3) y
C23 C24 C25 C26 . -0.7(5) y
C27 C24 C25 C26 . -178.6(3) y
C24 C25 C26 C21 . 0.3(5) y
O2 C21 C26 C25 . -178.9(3) y
C22 C21 C26 C25 . -0.2(5) y
C29 N20 C27 N21 . -2.2(5) y
C29 N20 C27 C24 . 177.3(3) y
C28 N21 C27 N20 . 4.1(5) y
C28 N21 C27 C24 . -175.5(3) y
C25 C24 C27 N20 . 17.9(5) y
C23 C24 C27 N20 . -159.9(3) y
C25 C24 C27 N21 . -162.5(3) y
C23 C24 C27 N21 . 19.7(5) y
C27 N21 C28 N23 . 177.4(3) y
C27 N21 C28 N22 . -1.2(5) y
C29 N22 C28 N21 . -3.1(6) y
C29 N22 C28 N23 . 178.4(3) y
C28 N22 C29 N24 . -175.9(3) y
C28 N22 C29 N20 . 5.2(6) y
C27 N20 C29 N24 . 178.3(3) y
C27 N20 C29 N22 . -2.8(5) y
C31 O3 C30 C1 . -174.5(3) y
C10 C1 C30 O3 . 60.7(3) y
C20 C1 C30 O3 . -179.9(2) y
C40 C1 C30 O3 . -59.4(3) y
C30 O3 C31 C32 . -6.0(5) y
C30 O3 C31 C36 . 174.7(3) y
O3 C31 C32 C33 . -179.7(4) y
C36 C31 C32 C33 . -0.4(6) y
C31 C32 C33 C34 . -1.1(7) y
C32 C33 C34 C35 . 1.7(7) y
C32 C33 C34 C37 . -179.8(4) y
C33 C34 C35 C36 . -0.8(8) y
C37 C34 C35 C36 . -179.1(5) y
C34 C35 C36 C31 . -0.7(8) y
C32 C31 C36 C35 . 1.2(6) y
O3 C31 C36 C35 . -179.4(4) y
C38 N30 C37 N32 . -1.0(9) y
C38 N30 C37 C34 . 178.7(5) y
C39 N32 C37 N30 . 1.0(9) y
C39 N32 C37 C34 . -178.7(5) y
C35 C34 C37 N30 . 153.2(5) y
C33 C34 C37 N30 . -25.1(7) y
C35 C34 C37 N32 . -27.0(7) y
C33 C34 C37 N32 . 154.6(5) y
C37 N30 C38 N33 . 178.3(6) y
C37 N30 C38 N31 . -1.1(9) y
C39 N31 C38 N33 . -176.5(6) y
C39 N31 C38 N30 . 2.9(1) y
C38 N31 C39 N34 . 177.6(7) y
C38 N31 C39 N32 . -2.80(11) y
C37 N32 C39 N31 . 1.0(1) y
C37 N32 C39 N34 . -179.4(7) y
C40 O4 C40 C1 2_655 -175.3(3) y
C30 C1 C40 O4 . -168.3(2) y
C10 C1 C40 O4 . 69.1(3) y
C20 C1 C40 O4 . -48.1(3) y
C54 O50 C51 C52 . -58.6(1) y
O50 C51 C52 O53 . 62.0(1) y
C51 C52 O53 C55 . -67.20(11) y
C51 O50 C54 C55 . 54.20(11) y
C52 O53 C55 C54 . 67.10(13) y
O50 C54 C55 O53 . -58.00(12) y
C105 S103 O104 C106 . -75.2(1) y
C105 S103 C106 O104 . 85.0(8) y
